data_7120606
loop_
_publ_author_name
'Deng, Hong'
'Li, Hongji'
'Zhang, Wenge'
'Wang, Lei'

_publ_section_title
;
 RhIII-catalyzed site-selective amidation with nitrone as a traceless
 directing group: an approach to functionalized arylaldehydes
;
_journal_name_full 'Chem. Commun.'
_journal_paper_doi 10.1039/C7CC05297A
_journal_year 2017
_chemical_formula_moiety 'C14 H10 Cl N O2'
_chemical_formula_sum 'C14 H10 Cl N O2'
_chemical_formula_weight 259.68
_chemical_name_systematic
; 
 ? 
;
_space_group_IT_number 14
_symmetry_cell_setting monoclinic
_symmetry_space_group_name_Hall '-P 2ybc'
_symmetry_space_group_name_H-M 'P 1 21/c 1'
_atom_sites_solution_hydrogens geom
_atom_sites_solution_primary direct
_atom_sites_solution_secondary difmap
_audit_creation_method SHELXL-97
_audit_update_record
;
2017-06-02 deposited with the CCDC.
2017-08-29 downloaded from the CCDC.
;
_cell_angle_alpha 90.00
_cell_angle_beta 104.70(3)
_cell_angle_gamma 90.00
_cell_formula_units_Z 4
_cell_length_a 11.807(2)
_cell_length_b 5.0218(10)
_cell_length_c 21.194(4)
_cell_measurement_reflns_used 22156
_cell_measurement_temperature 289(2)
_cell_measurement_theta_max 27.53
_cell_measurement_theta_min 3.013
_cell_volume 1215.5(4)
_computing_structure_refinement 'SHELXL-97 (Sheldrick, 1997)'
_computing_structure_solution 'SHELXS-97 (Sheldrick, 1990)'
_diffrn_ambient_temperature 289(2)
_diffrn_measured_fraction_theta_full 0.996
_diffrn_measured_fraction_theta_max 0.996
_diffrn_measurement_device_type 'CCD area detector'
_diffrn_measurement_method 'phi and omega scans'
_diffrn_radiation_monochromator graphite
_diffrn_radiation_source 'fine-focus sealed tube'
_diffrn_radiation_type MoK\a
_diffrn_radiation_wavelength 0.71073
_diffrn_reflns_av_R_equivalents 0.0454
_diffrn_reflns_av_sigmaI/netI 0.0266
_diffrn_reflns_limit_h_max 14
_diffrn_reflns_limit_h_min -15
_diffrn_reflns_limit_k_max 6
_diffrn_reflns_limit_k_min -6
_diffrn_reflns_limit_l_max 27
_diffrn_reflns_limit_l_min -26
_diffrn_reflns_number 20973
_diffrn_reflns_theta_full 27.51
_diffrn_reflns_theta_max 27.51
_diffrn_reflns_theta_min 2.99
_diffrn_standards_decay_% 0
_diffrn_standards_interval_count 0
_diffrn_standards_interval_time 0
_diffrn_standards_number 0
_exptl_absorpt_coefficient_mu 0.306
_exptl_absorpt_correction_T_max 0.9671
_exptl_absorpt_correction_T_min 0.9584
_exptl_absorpt_correction_type multi-scan
_exptl_absorpt_process_details 'Sadabs, (Sheldrick 2001)'
_exptl_crystal_colour colorless
_exptl_crystal_density_diffrn 1.419
_exptl_crystal_density_method 'not measured'
_exptl_crystal_description block
_exptl_crystal_F_000 536
_exptl_crystal_size_max 0.14
_exptl_crystal_size_mid 0.13
_exptl_crystal_size_min 0.11
_refine_diff_density_max 0.212
_refine_diff_density_min -0.329
_refine_diff_density_rms 0.041
_refine_ls_extinction_method none
_refine_ls_goodness_of_fit_ref 1.058
_refine_ls_hydrogen_treatment mixed
_refine_ls_matrix_type full
_refine_ls_number_parameters 163
_refine_ls_number_reflns 2794
_refine_ls_number_restraints 0
_refine_ls_restrained_S_all 1.058
_refine_ls_R_factor_all 0.0802
_refine_ls_R_factor_gt 0.0513
_refine_ls_shift/su_max 0.000
_refine_ls_shift/su_mean 0.000
_refine_ls_structure_factor_coef Fsqd
_refine_ls_weighting_details 'calc w=1/[\s^2^(Fo^2^)+(0.0513P)^2^+0.5117P] where P=(Fo^2^+2Fc^2^)/3'
_refine_ls_weighting_scheme calc
_refine_ls_wR_factor_gt 0.1137
_refine_ls_wR_factor_ref 0.1283
_reflns_number_gt 1976
_reflns_number_total 2794
_reflns_threshold_expression >2sigma(I)
_cod_data_source_file c7cc05297a2.cif
_cod_data_source_block t
_cod_depositor_comments
;
The following automatic conversions were performed:

'_exptl_absorpt_correction_type' value 'Multi-scan' changed to
'multi-scan' according to
/home/data/users/saulius/crontab/automatic-downloads/rss-feeds/RSC/lib/dictionaries/cif_core.dic
dictionary named 'cif_core.dic' version 2.4.2 from 2011-04-26.

Automatic conversion script
Id: cif_fix_values 4973 2017-02-22 13:04:09Z antanas 
;
_cod_original_sg_symbol_H-M 'P 21/c'
_cod_database_code 7120606

loop_
_symmetry_equiv_pos_as_xyz
'x, y, z'
'-x, y+1/2, -z+1/2'
'-x, -y, -z'
'x, -y-1/2, z-1/2'

loop_
_atom_site_label
_atom_site_type_symbol
_atom_site_fract_x
_atom_site_fract_y
_atom_site_fract_z
_atom_site_U_iso_or_equiv
_atom_site_adp_type
_atom_site_occupancy
_atom_site_symmetry_multiplicity
_atom_site_calc_flag
_atom_site_refinement_flags
Cl1 Cl 0.29813(5) 0.95309(16) 0.28356(3) 0.0750(2) Uani 1 1 d .
N1 N 0.80246(14) 0.9943(3) 0.52062(8) 0.0463(4) Uani 1 1 d .
H1 H 0.7588 0.8573 0.5208 0.056 Uiso 1 1 calc R
O1 O 0.81497(13) 1.3711(3) 0.46320(8) 0.0614(4) Uani 1 1 d .
O2 O 0.73543(14) 0.5878(3) 0.58737(8) 0.0618(4) Uani 1 1 d .
C1 C 0.43269(17) 1.0099(5) 0.33879(10) 0.0516(5) Uani 1 1 d .
C2 C 0.5052(2) 1.2012(6) 0.32505(12) 0.0731(7) Uani 1 1 d .
H2 H 0.4834 1.2991 0.2866 0.088 Uiso 1 1 calc R
C3 C 0.6114(2) 1.2465(5) 0.36926(11) 0.0680(7) Uani 1 1 d .
H3 H 0.6606 1.3780 0.3604 0.082 Uiso 1 1 calc R
C4 C 0.64622(16) 1.1027(4) 0.42599(9) 0.0439(4) Uani 1 1 d .
C5 C 0.5711(2) 0.9094(5) 0.43780(12) 0.0659(7) Uani 1 1 d .
H5 H 0.5929 0.8082 0.4757 0.079 Uiso 1 1 calc R
C6 C 0.4641(2) 0.8634(5) 0.39422(12) 0.0702(7) Uani 1 1 d .
H6 H 0.4140 0.7333 0.4029 0.084 Uiso 1 1 calc R
C7 C 0.90453(16) 1.0062(4) 0.57109(9) 0.0403(4) Uani 1 1 d .
C8 C 0.99466(16) 1.1871(4) 0.57223(10) 0.0467(5) Uani 1 1 d .
H8 H 0.9885 1.3077 0.5382 0.056 Uiso 1 1 calc R
C9 C 1.09288(17) 1.1868(4) 0.62387(10) 0.0514(5) Uani 1 1 d .
H9 H 1.1523 1.3086 0.6241 0.062 Uiso 1 1 calc R
C10 C 1.10560(19) 1.0115(5) 0.67506(11) 0.0551(5) Uani 1 1 d .
H10 H 1.1722 1.0155 0.7097 0.066 Uiso 1 1 calc R
C11 C 1.01788(19) 0.8301(4) 0.67398(10) 0.0532(5) Uani 1 1 d .
H11 H 1.0261 0.7096 0.7082 0.064 Uiso 1 1 calc R
C12 C 0.91696(17) 0.8230(4) 0.62278(9) 0.0433(4) Uani 1 1 d .
C13 C 0.76261(17) 1.1700(4) 0.47117(9) 0.0444(5) Uani 1 1 d .
C14 C 0.8290(2) 0.6225(4) 0.62633(11) 0.0544(5) Uani 1 1 d .
H14 H 0.8468 0.5097 0.6623 0.065 Uiso 1 1 calc R

loop_
_atom_site_aniso_label
_atom_site_aniso_U_11
_atom_site_aniso_U_22
_atom_site_aniso_U_33
_atom_site_aniso_U_23
_atom_site_aniso_U_13
_atom_site_aniso_U_12
Cl1 0.0509(3) 0.0973(5) 0.0677(4) -0.0146(3) -0.0017(3) -0.0112(3)
N1 0.0448(8) 0.0400(9) 0.0509(9) 0.0048(7) 0.0065(7) -0.0143(7)
O1 0.0597(9) 0.0524(9) 0.0641(10) 0.0137(7) 0.0010(7) -0.0217(7)
O2 0.0600(9) 0.0591(10) 0.0681(10) 0.0043(8) 0.0196(8) -0.0214(8)
C1 0.0422(10) 0.0604(13) 0.0503(11) -0.0113(10) 0.0084(9) -0.0059(9)
C2 0.0674(15) 0.0830(18) 0.0591(14) 0.0167(13) -0.0020(11) -0.0182(14)
C3 0.0618(13) 0.0735(16) 0.0616(14) 0.0156(12) 0.0028(11) -0.0268(12)
C4 0.0444(10) 0.0434(11) 0.0447(10) -0.0017(9) 0.0130(8) -0.0058(9)
C5 0.0556(13) 0.0708(16) 0.0648(14) 0.0194(12) 0.0031(11) -0.0206(12)
C6 0.0546(13) 0.0760(17) 0.0738(16) 0.0107(13) 0.0050(11) -0.0278(12)
C7 0.0413(9) 0.0365(10) 0.0441(10) -0.0032(8) 0.0130(8) -0.0021(8)
C8 0.0451(10) 0.0422(11) 0.0523(11) 0.0031(9) 0.0115(9) -0.0080(9)
C9 0.0435(10) 0.0486(12) 0.0608(13) -0.0010(10) 0.0107(9) -0.0096(9)
C10 0.0481(11) 0.0585(13) 0.0533(12) -0.0015(11) 0.0031(9) -0.0026(10)
C11 0.0605(12) 0.0491(12) 0.0483(12) 0.0057(10) 0.0104(9) -0.0010(10)
C12 0.0492(10) 0.0390(10) 0.0445(10) -0.0023(8) 0.0172(8) -0.0043(8)
C13 0.0455(10) 0.0425(11) 0.0454(11) -0.0012(9) 0.0120(8) -0.0078(9)
C14 0.0640(13) 0.0498(13) 0.0529(12) 0.0039(10) 0.0211(11) -0.0104(10)

loop_
_atom_type_symbol
_atom_type_description
_atom_type_scat_dispersion_real
_atom_type_scat_dispersion_imag
_atom_type_scat_source
C C 0.0033 0.0016 'International Tables Vol C Tables 4.2.6.8 and 6.1.1.4'
H H 0.0000 0.0000 'International Tables Vol C Tables 4.2.6.8 and 6.1.1.4'
N N 0.0061 0.0033 'International Tables Vol C Tables 4.2.6.8 and 6.1.1.4'
O O 0.0106 0.0060 'International Tables Vol C Tables 4.2.6.8 and 6.1.1.4'
Cl Cl 0.1484 0.1585 'International Tables Vol C Tables 4.2.6.8 and 6.1.1.4'

loop_
_geom_angle_atom_site_label_1
_geom_angle_atom_site_label_2
_geom_angle_atom_site_label_3
_geom_angle
C13 N1 C7 128.75(16)
C13 N1 H1 115.6
C7 N1 H1 115.6
C6 C1 C2 121.2(2)
C6 C1 Cl1 119.70(17)
C2 C1 Cl1 119.09(18)
C1 C2 C3 118.8(2)
C1 C2 H2 120.6
C3 C2 H2 120.6
C4 C3 C2 121.8(2)
C4 C3 H3 119.1
C2 C3 H3 119.1
C3 C4 C5 117.72(19)
C3 C4 C13 117.57(18)
C5 C4 C13 124.70(19)
C4 C5 C6 121.1(2)
C4 C5 H5 119.4
C6 C5 H5 119.4
C1 C6 C5 119.4(2)
C1 C6 H6 120.3
C5 C6 H6 120.3
N1 C7 C8 123.25(17)
N1 C7 C12 117.86(16)
C8 C7 C12 118.89(18)
C9 C8 C7 119.85(19)
C9 C8 H8 120.1
C7 C8 H8 120.1
C10 C9 C8 121.92(19)
C10 C9 H9 119.0
C8 C9 H9 119.0
C11 C10 C9 118.7(2)
C11 C10 H10 120.7
C9 C10 H10 120.7
C10 C11 C12 121.4(2)
C10 C11 H11 119.3
C12 C11 H11 119.3
C11 C12 C7 119.22(18)
C11 C12 C14 117.11(19)
C7 C12 C14 123.67(18)
O1 C13 N1 123.82(18)
O1 C13 C4 120.86(18)
N1 C13 C4 115.32(16)
O2 C14 C12 126.9(2)
O2 C14 H14 116.5
C12 C14 H14 116.5

loop_
_geom_bond_atom_site_label_1
_geom_bond_atom_site_label_2
_geom_bond_distance
Cl1 C1 1.741(2)
N1 C13 1.359(2)
N1 C7 1.395(2)
N1 H1 0.8600
O1 C13 1.218(2)
O2 C14 1.213(3)
C1 C6 1.356(3)
C1 C2 1.366(3)
C2 C3 1.380(3)
C2 H2 0.9300
C3 C4 1.373(3)
C3 H3 0.9300
C4 C5 1.380(3)
C4 C13 1.500(3)
C5 C6 1.382(3)
C5 H5 0.9300
C6 H6 0.9300
C7 C8 1.395(3)
C7 C12 1.410(3)
C8 C9 1.378(3)
C8 H8 0.9300
C9 C10 1.375(3)
C9 H9 0.9300
C10 C11 1.375(3)
C10 H10 0.9300
C11 C12 1.394(3)
C11 H11 0.9300
C12 C14 1.462(3)
C14 H14 0.9300
